data_4030741
loop_
_publ_author_name
'Wachsmann, Ch.'
'Jacobs, H.'

_publ_section_title
;
 Ca4.4(2)W10O30: a tetragonal tungsten bronze with a high calcium content
;
_journal_name_full 'European Journal of Solid State and Inorganic Chemistry'
_journal_page_first 1023
_journal_page_last 1035
_journal_volume 32
_journal_year 1995
_chemical_formula_sum 'Ca4.3 O30 W10'
_chemical_formula_weight 2490.72
_space_group_IT_number 127
_symmetry_cell_setting tetragonal
_symmetry_Int_Tables_number 127
_symmetry_space_group_name_Hall '-P 4 2ab'
_symmetry_space_group_name_H-M 'P 4/m b m'
_cell_angle_alpha 90
_cell_angle_beta 90
_cell_angle_gamma 90
_cell_formula_units_Z 1
_cell_length_a 12.280(4)
_cell_length_b 12.280(4)
_cell_length_c 3.8265(9)
_cell_volume 577.0(3)
_diffrn_ambient_temperature 293
_diffrn_radiation_probe x-ray
_diffrn_radiation_type MoK\a
_diffrn_radiation_wavelength 0.71073
_exptl_absorpt_coefficient_mu 51.40
_exptl_crystal_density_diffrn 7.33
_refine_ls_number_parameters 31
_refine_ls_number_reflns 290
_refine_ls_R_factor_gt 0.0361
_refine_ls_wR_factor_gt 0.0485
_cod_data_source_file EJSSIC-1995-32-1023-1035.cif
_cod_data_source_block Ca4.3W10O30
_cod_original_cell_volume 577.0(4)
_cod_database_code 4030741

loop_
_symmetry_equiv_pos_site_id
_symmetry_equiv_pos_as_xyz
1 x,y,z
2 -y,x,z
3 -x,-y,z
4 y,-x,z
5 1/2+x,1/2-y,-z
6 1/2+y,1/2+x,-z
7 1/2-x,1/2+y,-z
8 1/2-y,1/2-x,-z
9 -x,-y,-z
10 y,-x,-z
11 x,y,-z
12 -y,x,-z
13 1/2-x,1/2+y,z
14 1/2-y,1/2-x,z
15 1/2+x,1/2-y,z
16 1/2+y,1/2+x,z

loop_
_atom_site_aniso_label
_atom_site_aniso_U_11
_atom_site_aniso_U_22
_atom_site_aniso_U_33
_atom_site_aniso_U_23
_atom_site_aniso_U_13
_atom_site_aniso_U_12
W1 0.0061(4) 0.0054(4) 0.0059(3) 0.0000 0.0000 -0.0002(3)
W2 0.0051(5) 0.051(5) 0.0071(8) 0.0000 0.0000 -0.0011(6)
Ca1 0.023(3) 0.023(3) 0.010(3) 0.0000 0.0000 0.009(3)
Ca2 0.010(10) 0.010(10) 0.029(3) 0.0000 0.0000 0.0000

loop_
_atom_site_label
_atom_site_type_symbol
_atom_site_thermal_displace_type
_atom_site_fract_x
_atom_site_fract_y
_atom_site_fract_z
_atom_site_occupancy
_atom_site_U_iso_or_equiv
W1 W Uani 0.07576(7) 0.20747(7) 0.00000 1.000 0.0058(2)
W2 W Uani 0.50000 0.00000 0.00000 1.000 0.0211(17)
O1 O Uiso 0.0760(10) 0.2050(10) 0.50000 1.000 0.019(3)
O2 O Uiso 0.1440(10) 0.0670(10) 0.00000 1.000 0.006(3)
O3 O Uiso 0.0010(10) 0.3460(10) 0.00000 1.000 0.011(3)
O4 O Uiso 0.2150(10) 0.2850(10) 0.00000 1.000 0.007(4)
O5 O Uiso 0.50000 0.00000 0.50000 1.000 0.017(7)
Ca1 Ca Uani 0.3283(4) 0.1717(4) 0.50000 0.95(3) 0.0187(17)
Ca2 Ca Uani 0.00000 0.00000 0.50000 0.23(4) 0.016(5)

loop_
_atom_type_symbol
_atom_type_description
_atom_type_scat_dispersion_real
_atom_type_scat_dispersion_imag
_atom_type_scat_source
Ca Ca 0.2262 0.3064 ' International Tables Vol C Tables 4.2.6.8 and 6.1.1.4'
O O 0.0106 0.0060 ' International Tables Vol C Tables 4.2.6.8 and 6.1.1.4'
W W -0.8490 6.8722 ' International Tables Vol C Tables 4.2.6.8 and 6.1.1.4'

loop_
_geom_angle_atom_site_label_1
_geom_angle_atom_site_label_2
_geom_angle_atom_site_label_3
_geom_angle
_geom_angle_site_symmetry_1
_geom_angle_site_symmetry_3
_geom_angle_publ_flag
O1 W1 O2 89.1(4) . . yes
O1 W1 O3 90.8(4) . . yes
O1 W1 O4 90.4(4) . . yes
O1 W1 O1 178.2(5) . 1_554 yes
O1 W1 O2 89.7(4) . 2_555 yes
O2 W1 O3 177.6(5) . . yes
O2 W1 O4 93.2(5) . . yes
O1 W1 O2 89.1(4) 1_554 . yes
O2 W1 O2 91.9(5) . 2_555 yes
O3 W1 O4 89.2(5) . . yes
O1 W1 O3 90.8(4) 1_554 . yes
O2 W1 O3 85.6(5) 2_555 . yes
O1 W1 O4 90.4(4) 1_554 . yes
O2 W1 O4 174.9(5) 2_555 . yes
O1 W1 O2 89.7(4) 1_554 2_555 yes
O5 W2 O5 180.00 . 1_554 yes
O3 W2 O5 90.00 2_655 . yes
O3 W2 O5 90.00 4_555 . yes
O3 W2 O5 90.00 5_555 . yes
O3 W2 O5 90.00 7_545 . yes
O3 W2 O5 90.00 2_655 1_554 yes
O3 W2 O5 90.00 4_555 1_554 yes
O3 W2 O5 90.00 5_555 1_554 yes
O3 W2 O5 90.00 7_545 1_554 yes
O3 W2 O3 180.00 2_655 4_555 yes
O3 W2 O3 89.3(5) 2_655 5_555 yes
O3 W2 O3 90.7(5) 2_655 7_545 yes
O3 W2 O3 90.7(5) 4_555 5_555 yes
O3 W2 O3 89.3(5) 4_555 7_545 yes
O3 W2 O3 180.00 5_555 7_545 yes
W1 O1 W1 178.2(8) . 1_556 yes
W1 O2 W1 178.1(7) . 4_555 yes
W1 O3 W2 152.0(7) . 2_555 yes
W1 O4 W1 148.2(7) . 8_555 yes
W2 O5 W2 180.00 . 1_556 yes

loop_
_geom_bond_atom_site_label_1
_geom_bond_atom_site_label_2
_geom_bond_distance
_geom_bond_site_symmetry_2
_geom_bond_publ_flag
W1 O1 1.9135(6) . yes
W1 O2 1.918(12) . yes
W1 O3 1.933(12) . yes
W1 O4 1.957(12) . yes
W1 O1 1.9135(6) 1_554 yes
W1 O2 1.919(12) 2_555 yes
W2 O5 1.9133(6) . yes
W2 O5 1.9133(6) 1_554 yes
W2 O3 1.891(12) 2_655 yes
W2 O3 1.891(12) 4_555 yes
W2 O3 1.891(12) 5_555 yes
W2 O3 1.891(12) 7_545 yes
